data_4104642
loop_
_publ_author_name
'Dan Zhao'
'Daqiang Yuan'
'Daofeng Sun'
'Hong-Cai Zhou'

_publ_section_title
;
 Stabilization of Metal-Organic Frameworks with High Surface Areas by the
 Incorporation of Mesocavities with Microwindows
;
_journal_name_full 'Journal of the American Chemical Society'
_journal_page_first 9186
_journal_page_last 9188
_journal_paper_doi 10.1021/ja901109t
_journal_volume 131
_journal_year 2009
_chemical_formula_sum 'C48 H27 Cu3 N O15'
_chemical_formula_weight 1048.33
_chemical_name_systematic
; 
 ? 
;
_space_group_IT_number 225
_symmetry_cell_setting cubic
_symmetry_space_group_name_Hall '-F 4 2 3'
_symmetry_space_group_name_H-M 'F m -3 m'
_atom_sites_solution_hydrogens geom
_atom_sites_solution_primary direct
_atom_sites_solution_secondary difmap
_audit_creation_method SHELXL-97
_cell_angle_alpha 90.00
_cell_angle_beta 90.00
_cell_angle_gamma 90.00
_cell_formula_units_Z 32
_cell_length_a 49.112(4)
_cell_length_b 49.112(4)
_cell_length_c 49.112(4)
_cell_measurement_reflns_used 4664
_cell_measurement_temperature 100(2)
_cell_measurement_theta_max 9.542
_cell_measurement_theta_min 2.192
_cell_volume 118458(17)
_computing_cell_refinement 'APEX2 V2008.4 (Bruker AXS, 2008)'
_computing_data_collection 'APEX2 V2008.4 (Bruker AXS, 2008)'
_computing_data_reduction 'APEX2 V2008.4 (Bruker AXS, 2008)'
_computing_structure_refinement 'SHELXL-97 (Sheldrick, 2008)'
_computing_structure_solution 'SHELXS-97 (Sheldrick, 2008)'
_diffrn_ambient_temperature 100(2)
_diffrn_measured_fraction_theta_full 0.939
_diffrn_measured_fraction_theta_max 0.939
_diffrn_radiation_monochromator graphite
_diffrn_radiation_source 15ID-C
_diffrn_radiation_type 'synchrotron radiation'
_diffrn_radiation_wavelength 0.44280
_diffrn_reflns_av_R_equivalents 0.1743
_diffrn_reflns_av_sigmaI/netI 0.0894
_diffrn_reflns_limit_h_max 40
_diffrn_reflns_limit_h_min -41
_diffrn_reflns_limit_k_max 45
_diffrn_reflns_limit_k_min -49
_diffrn_reflns_limit_l_max 39
_diffrn_reflns_limit_l_min -42
_diffrn_reflns_number 118332
_diffrn_reflns_theta_full 12.83
_diffrn_reflns_theta_max 12.83
_diffrn_reflns_theta_min 0.73
_exptl_absorpt_coefficient_mu 0.237
_exptl_absorpt_correction_T_max 0.9882
_exptl_absorpt_correction_T_min 0.9813
_exptl_absorpt_correction_type multi-scan
_exptl_absorpt_process_details HKL2000
_exptl_crystal_colour green
_exptl_crystal_density_diffrn 0.470
_exptl_crystal_description prism
_exptl_crystal_F_000 16928
_exptl_crystal_size_max 0.08
_exptl_crystal_size_mid 0.06
_exptl_crystal_size_min 0.05
_refine_diff_density_max 0.395
_refine_diff_density_min -0.649
_refine_diff_density_rms 0.052
_refine_ls_extinction_method none
_refine_ls_goodness_of_fit_ref 1.104
_refine_ls_hydrogen_treatment constr
_refine_ls_matrix_type full
_refine_ls_number_parameters 127
_refine_ls_number_reflns 2903
_refine_ls_number_restraints 63
_refine_ls_restrained_S_all 1.098
_refine_ls_R_factor_all 0.2442
_refine_ls_R_factor_gt 0.1204
_refine_ls_shift/su_max 0.076
_refine_ls_shift/su_mean 0.010
_refine_ls_structure_factor_coef Fsqd
_refine_ls_weighting_details 'calc w=1/[\s^2^(Fo^2^)+(0.2000P)^2^+0.0000P] where P=(Fo^2^+2Fc^2^)/3'
_refine_ls_weighting_scheme calc
_refine_ls_wR_factor_gt 0.3423
_refine_ls_wR_factor_ref 0.3864
_reflns_number_gt 1259
_reflns_number_total 2903
_reflns_threshold_expression >2sigma(I)
_cod_data_source_file ja901109t_si_004.cif
_cod_data_source_block PCN-66
_cod_original_cell_volume 118458(18)
_cod_database_code 4104642

loop_
_symmetry_equiv_pos_as_xyz
'x, y, z'
'-y, x, z'
'-x, -y, z'
'y, -x, z'
'x, -z, y'
'x, -y, -z'
'x, z, -y'
'z, y, -x'
'-x, y, -z'
'-z, y, x'
'z, x, y'
'y, z, x'
'-y, -z, x'
'z, -x, -y'
'-y, z, -x'
'-z, -x, y'
'-z, x, -y'
'y, -z, -x'
'y, x, -z'
'-y, -x, -z'
'-x, z, y'
'-x, -z, -y'
'z, -y, x'
'-z, -y, -x'
'x, y+1/2, z+1/2'
'-y, x+1/2, z+1/2'
'-x, -y+1/2, z+1/2'
'y, -x+1/2, z+1/2'
'x, -z+1/2, y+1/2'
'x, -y+1/2, -z+1/2'
'x, z+1/2, -y+1/2'
'z, y+1/2, -x+1/2'
'-x, y+1/2, -z+1/2'
'-z, y+1/2, x+1/2'
'z, x+1/2, y+1/2'
'y, z+1/2, x+1/2'
'-y, -z+1/2, x+1/2'
'z, -x+1/2, -y+1/2'
'-y, z+1/2, -x+1/2'
'-z, -x+1/2, y+1/2'
'-z, x+1/2, -y+1/2'
'y, -z+1/2, -x+1/2'
'y, x+1/2, -z+1/2'
'-y, -x+1/2, -z+1/2'
'-x, z+1/2, y+1/2'
'-x, -z+1/2, -y+1/2'
'z, -y+1/2, x+1/2'
'-z, -y+1/2, -x+1/2'
'x+1/2, y, z+1/2'
'-y+1/2, x, z+1/2'
'-x+1/2, -y, z+1/2'
'y+1/2, -x, z+1/2'
'x+1/2, -z, y+1/2'
'x+1/2, -y, -z+1/2'
'x+1/2, z, -y+1/2'
'z+1/2, y, -x+1/2'
'-x+1/2, y, -z+1/2'
'-z+1/2, y, x+1/2'
'z+1/2, x, y+1/2'
'y+1/2, z, x+1/2'
'-y+1/2, -z, x+1/2'
'z+1/2, -x, -y+1/2'
'-y+1/2, z, -x+1/2'
'-z+1/2, -x, y+1/2'
'-z+1/2, x, -y+1/2'
'y+1/2, -z, -x+1/2'
'y+1/2, x, -z+1/2'
'-y+1/2, -x, -z+1/2'
'-x+1/2, z, y+1/2'
'-x+1/2, -z, -y+1/2'
'z+1/2, -y, x+1/2'
'-z+1/2, -y, -x+1/2'
'x+1/2, y+1/2, z'
'-y+1/2, x+1/2, z'
'-x+1/2, -y+1/2, z'
'y+1/2, -x+1/2, z'
'x+1/2, -z+1/2, y'
'x+1/2, -y+1/2, -z'
'x+1/2, z+1/2, -y'
'z+1/2, y+1/2, -x'
'-x+1/2, y+1/2, -z'
'-z+1/2, y+1/2, x'
'z+1/2, x+1/2, y'
'y+1/2, z+1/2, x'
'-y+1/2, -z+1/2, x'
'z+1/2, -x+1/2, -y'
'-y+1/2, z+1/2, -x'
'-z+1/2, -x+1/2, y'
'-z+1/2, x+1/2, -y'
'y+1/2, -z+1/2, -x'
'y+1/2, x+1/2, -z'
'-y+1/2, -x+1/2, -z'
'-x+1/2, z+1/2, y'
'-x+1/2, -z+1/2, -y'
'z+1/2, -y+1/2, x'
'-z+1/2, -y+1/2, -x'
'-x, -y, -z'
'y, -x, -z'
'x, y, -z'
'-y, x, -z'
'-x, z, -y'
'-x, y, z'
'-x, -z, y'
'-z, -y, x'
'x, -y, z'
'z, -y, -x'
'-z, -x, -y'
'-y, -z, -x'
'y, z, -x'
'-z, x, y'
'y, -z, x'
'z, x, -y'
'z, -x, y'
'-y, z, x'
'-y, -x, z'
'y, x, z'
'x, -z, -y'
'x, z, y'
'-z, y, -x'
'z, y, x'
'-x, -y+1/2, -z+1/2'
'y, -x+1/2, -z+1/2'
'x, y+1/2, -z+1/2'
'-y, x+1/2, -z+1/2'
'-x, z+1/2, -y+1/2'
'-x, y+1/2, z+1/2'
'-x, -z+1/2, y+1/2'
'-z, -y+1/2, x+1/2'
'x, -y+1/2, z+1/2'
'z, -y+1/2, -x+1/2'
'-z, -x+1/2, -y+1/2'
'-y, -z+1/2, -x+1/2'
'y, z+1/2, -x+1/2'
'-z, x+1/2, y+1/2'
'y, -z+1/2, x+1/2'
'z, x+1/2, -y+1/2'
'z, -x+1/2, y+1/2'
'-y, z+1/2, x+1/2'
'-y, -x+1/2, z+1/2'
'y, x+1/2, z+1/2'
'x, -z+1/2, -y+1/2'
'x, z+1/2, y+1/2'
'-z, y+1/2, -x+1/2'
'z, y+1/2, x+1/2'
'-x+1/2, -y, -z+1/2'
'y+1/2, -x, -z+1/2'
'x+1/2, y, -z+1/2'
'-y+1/2, x, -z+1/2'
'-x+1/2, z, -y+1/2'
'-x+1/2, y, z+1/2'
'-x+1/2, -z, y+1/2'
'-z+1/2, -y, x+1/2'
'x+1/2, -y, z+1/2'
'z+1/2, -y, -x+1/2'
'-z+1/2, -x, -y+1/2'
'-y+1/2, -z, -x+1/2'
'y+1/2, z, -x+1/2'
'-z+1/2, x, y+1/2'
'y+1/2, -z, x+1/2'
'z+1/2, x, -y+1/2'
'z+1/2, -x, y+1/2'
'-y+1/2, z, x+1/2'
'-y+1/2, -x, z+1/2'
'y+1/2, x, z+1/2'
'x+1/2, -z, -y+1/2'
'x+1/2, z, y+1/2'
'-z+1/2, y, -x+1/2'
'z+1/2, y, x+1/2'
'-x+1/2, -y+1/2, -z'
'y+1/2, -x+1/2, -z'
'x+1/2, y+1/2, -z'
'-y+1/2, x+1/2, -z'
'-x+1/2, z+1/2, -y'
'-x+1/2, y+1/2, z'
'-x+1/2, -z+1/2, y'
'-z+1/2, -y+1/2, x'
'x+1/2, -y+1/2, z'
'z+1/2, -y+1/2, -x'
'-z+1/2, -x+1/2, -y'
'-y+1/2, -z+1/2, -x'
'y+1/2, z+1/2, -x'
'-z+1/2, x+1/2, y'
'y+1/2, -z+1/2, x'
'z+1/2, x+1/2, -y'
'z+1/2, -x+1/2, y'
'-y+1/2, z+1/2, x'
'-y+1/2, -x+1/2, z'
'y+1/2, x+1/2, z'
'x+1/2, -z+1/2, -y'
'x+1/2, z+1/2, y'
'-z+1/2, y+1/2, -x'
'z+1/2, y+1/2, x'

loop_
_atom_site_label
_atom_site_type_symbol
_atom_site_fract_x
_atom_site_fract_y
_atom_site_fract_z
_atom_site_U_iso_or_equiv
_atom_site_adp_type
_atom_site_occupancy
_atom_site_symmetry_multiplicity
_atom_site_calc_flag
_atom_site_refinement_flags
Cu1 Cu 0.15331(2) 0.34669(2) 0.0000 0.1800(7) Uani 1 4 d S
Cu2 Cu 0.114392(18) 0.385608(18) 0.0000 0.1471(6) Uani 1 4 d S
O1 O 0.13383(7) 0.40325(8) -0.02696(8) 0.2046(17) Uani 1 1 d .
O2 O 0.16941(7) 0.36868(7) -0.02786(9) 0.1892(17) Uani 1 1 d .
O3 O 0.08189(11) 0.41811(11) 0.0000 0.215(4) Uani 1 4 d S
O4 O 0.18545(14) 0.31455(14) 0.0000 0.239(5) Uani 1 4 d S
C1 C 0.15494(11) 0.39357(11) -0.03466(9) 0.133(2) Uani 1 1 d .
C2 C 0.16138(17) 0.42953(12) -0.07047(12) 0.197(4) Uani 1 2 d S
H2 H 0.1437 0.4350 -0.0650 0.236 Uiso 1 2 calc SR
C3 C 0.17339(12) 0.40730(14) -0.05571(14) 0.186(3) Uani 1 1 d .
C4 C 0.19807(14) 0.39941(14) -0.06482(13) 0.230(3) Uani 1 1 d .
H4 H 0.2080 0.3860 -0.0549 0.276 Uiso 1 1 calc R
C5 C 0.20980(19) 0.41080(18) -0.08920(18) 0.264(5) Uani 1 2 d SDU
C6 C 0.23653(18) 0.40056(14) -0.09944(14) 0.489(9) Uani 1 2 d SDU
C7 C 0.25548(18) 0.39144(14) -0.10856(14) 0.640(10) Uani 1 2 d SDU
C8 C 0.28034(11) 0.37940(6) -0.12060(6) 1.067(3) Uani 1 2 d SDU
C9 C 0.27747(11) 0.37491(5) -0.14847(18) 1.853(3) Uani 0.50 1 d PDU
H9A H 0.2615 0.3792 -0.1588 2.223 Uiso 0.50 1 d PR
C10 C 0.30113(15) 0.36359(8) -0.1593(3) 1.611(11) Uani 0.50 1 d PDU
H10A H 0.3024 0.3591 -0.1783 1.933 Uiso 0.50 1 d PR
C11 C 0.3220(2) 0.35943(13) -0.14057(13) 1.362(11) Uani 1 2 d SDU
C12 C 0.3269(2) 0.36291(16) -0.1124(2) 0.339(11) Uiso 0.50 1 d PD
H12A H 0.3431 0.3584 -0.1023 0.406 Uiso 0.50 1 d PR
C13 C 0.3019(2) 0.37484(15) -0.1022(3) 0.483(19) Uiso 0.50 1 d PD
H13A H 0.3003 0.3792 -0.0832 0.580 Uiso 0.50 1 d PR
N1 N 0.347(2) 0.347(2) -0.153(2) 1.828(12) Uani 1 6 d SDU

loop_
_atom_site_aniso_label
_atom_site_aniso_U_11
_atom_site_aniso_U_22
_atom_site_aniso_U_33
_atom_site_aniso_U_23
_atom_site_aniso_U_13
_atom_site_aniso_U_12
Cu1 0.1657(8) 0.1657(8) 0.2087(16) 0.000 0.000 0.0639(11)
Cu2 0.1455(7) 0.1455(7) 0.1503(12) 0.000 0.000 0.0422(9)
O1 0.174(3) 0.228(3) 0.211(3) -0.051(3) 0.044(3) 0.124(3)
O2 0.148(3) 0.159(3) 0.261(4) -0.003(3) 0.032(3) 0.083(2)
O3 0.158(4) 0.158(4) 0.328(11) 0.000 0.000 0.032(6)
O4 0.192(5) 0.192(5) 0.332(12) 0.000 0.000 -0.004(7)
C1 0.163(4) 0.157(4) 0.079(3) 0.036(3) 0.037(3) -0.028(4)
C2 0.176(7) 0.207(5) 0.207(5) -0.038(7) 0.062(4) 0.062(4)
C3 0.149(5) 0.201(6) 0.208(6) 0.029(5) 0.009(5) 0.070(4)
C4 0.260(6) 0.212(6) 0.218(6) 0.059(5) 0.099(5) 0.134(5)
C5 0.263(9) 0.264(6) 0.264(6) 0.055(8) 0.039(6) 0.039(6)
C6 0.507(13) 0.481(10) 0.481(10) 0.021(11) 0.009(8) 0.009(8)
C7 0.638(14) 0.641(12) 0.641(12) 0.008(11) 0.017(8) 0.017(8)
C8 1.067(4) 1.067(3) 1.067(3) 0.000(3) 0.000(2) 0.000(2)
C9 1.853(4) 1.852(4) 1.853(4) 0.000(3) 0.000(3) 0.000(3)
C10 1.613(15) 1.609(15) 1.611(16) -0.005(12) -0.003(12) -0.001(12)
C11 1.362(15) 1.363(13) 1.363(13) -0.008(12) -0.001(8) -0.001(8)
N1 1.828(12) 1.828(12) 1.828(12) -0.001(7) -0.001(7) -0.001(7)

loop_
_atom_type_symbol
_atom_type_description
_atom_type_scat_dispersion_real
_atom_type_scat_dispersion_imag
_atom_type_scat_source
C C 0.0015 0.0009 'International Tables Vol C Tables 4.2.6.8 and 6.1.1.4'
H H 0.0000 0.0000 'International Tables Vol C Tables 4.2.6.8 and 6.1.1.4'
N N 0.0030 0.0019 'International Tables Vol C Tables 4.2.6.8 and 6.1.1.4'
O O 0.0056 0.0036 'International Tables Vol C Tables 4.2.6.8 and 6.1.1.4'
Cu Cu 0.3240 0.8257 'International Tables Vol C Tables 4.2.6.8 and 6.1.1.4'

loop_
_geom_angle_atom_site_label_1
_geom_angle_atom_site_label_2
_geom_angle_atom_site_label_3
_geom_angle
_geom_angle_site_symmetry_1
_geom_angle_site_symmetry_3
O2 Cu1 O2 167.7(2) 187 99
O2 Cu1 O2 91.3(2) 187 92
O2 Cu1 O2 87.4(2) 99 92
O2 Cu1 O2 87.4(2) 187 .
O2 Cu1 O2 91.3(2) 99 .
O2 Cu1 O2 167.7(2) 92 .
O2 Cu1 O4 96.13(11) 187 .
O2 Cu1 O4 96.13(11) 99 .
O2 Cu1 O4 96.13(11) 92 .
O2 Cu1 O4 96.13(11) . .
O2 Cu1 Cu2 83.87(11) 187 .
O2 Cu1 Cu2 83.87(11) 99 .
O2 Cu1 Cu2 83.87(11) 92 .
O2 Cu1 Cu2 83.87(11) . .
O4 Cu1 Cu2 180.0(3) . .
O1 Cu2 O1 176.1(2) 187 99
O1 Cu2 O1 91.5(2) 187 92
O1 Cu2 O1 88.3(2) 99 92
O1 Cu2 O1 88.3(2) 187 .
O1 Cu2 O1 91.5(2) 99 .
O1 Cu2 O1 176.1(2) 92 .
O1 Cu2 O3 91.93(11) 187 .
O1 Cu2 O3 91.93(11) 99 .
O1 Cu2 O3 91.93(11) 92 .
O1 Cu2 O3 91.93(11) . .
O1 Cu2 Cu1 88.07(11) 187 .
O1 Cu2 Cu1 88.07(11) 99 .
O1 Cu2 Cu1 88.07(11) 92 .
O1 Cu2 Cu1 88.07(11) . .
O3 Cu2 Cu1 180.0(2) . .
C1 O1 Cu2 119.1(4) . .
C1 O2 Cu1 115.9(3) . .
O1 C1 O2 133.0(5) . .
O1 C1 C3 123.3(5) . .
O2 C1 C3 103.7(4) . .
C3 C2 C3 126.7(8) . 142_554
C4 C3 C2 114.8(6) . .
C4 C3 C1 129.0(6) . .
C2 C3 C1 115.6(5) . .
C3 C4 C5 121.5(7) . .
C4 C5 C4 119.0(9) . 142_554
C4 C5 C6 120.0(4) . .
C4 C5 C6 120.0(4) 142_554 .
C7 C6 C5 174.2(11) . .
C6 C7 C8 179.8(13) . .
C9 C8 C9 71.3(3) . 142_554
C9 C8 C13 91.2(4) . 142_554
C9 C8 C13 132.9(7) 142_554 142_554
C9 C8 C13 132.9(7) . .
C9 C8 C13 91.2(4) 142_554 .
C13 C8 C13 68.9(7) 142_554 .
C9 C8 C7 111.8(4) . .
C9 C8 C7 111.8(4) 142_554 .
C13 C8 C7 115.3(6) 142_554 .
C13 C8 C7 115.3(6) . .
C10 C9 C8 110.7(7) . .
C10 C9 C9 89.3(4) . 142_554
C8 C9 C9 54.37(15) . 142_554
C10 C9 C13 86.7(6) . 142_554
C8 C9 C13 44.7(4) . 142_554
C9 C9 C13 89.6(3) 142_554 142_554
C11 C10 C9 114.9(10) . .
C11 C10 C10 55.2(3) . 142_554
C9 C10 C10 90.7(4) . 142_554
C11 C10 C12 43.7(4) . 142_554
C9 C10 C12 94.8(6) . 142_554
C10 C10 C12 91.8(4) 142_554 142_554
C10 C11 C10 69.6(6) 142_554 .
C10 C11 C12 139.0(10) 142_554 142_554
C10 C11 C12 93.6(5) . 142_554
C10 C11 C12 93.5(5) 142_554 .
C10 C11 C12 139.0(10) . .
C12 C11 C12 74.6(8) 142_554 .
C10 C11 N1 113(6) 142_554 .
C10 C11 N1 113(6) . .
C12 C11 N1 108(6) 142_554 .
C12 C11 N1 108(6) . .
C11 C12 C13 103.9(10) . .
C11 C12 C12 52.7(4) . 142_554
C13 C12 C12 87.6(5) . 142_554
C11 C12 C10 42.7(4) . 142_554
C13 C12 C10 83.6(7) . 142_554
C12 C12 C10 88.2(4) 142_554 142_554
C8 C13 C12 118.7(11) . .
C8 C13 C13 55.5(4) . 142_554
C12 C13 C13 92.4(5) . 142_554
C8 C13 C9 44.1(4) . 142_554
C12 C13 C9 94.8(7) . 142_554
C13 C13 C9 90.4(3) 142_554 142_554
C11 N1 C11 119.94(7) 36_554 59_554
C11 N1 C11 120.03(8) 36_554 .
C11 N1 C11 120.03(8) 59_554 .

loop_
_geom_bond_atom_site_label_1
_geom_bond_atom_site_label_2
_geom_bond_distance
_geom_bond_site_symmetry_2
Cu1 O2 1.914(4) 187
Cu1 O2 1.914(4) 99
Cu1 O2 1.914(4) 92
Cu1 O2 1.914(4) .
Cu1 O4 2.232(10) .
Cu1 Cu2 2.7029(19) .
Cu2 O1 1.848(4) 187
Cu2 O1 1.848(4) 99
Cu2 O1 1.848(4) 92
Cu2 O1 1.848(4) .
Cu2 O3 2.257(8) .
O1 C1 1.202(6) .
O2 C1 1.453(6) .
C1 C3 1.531(8) .
C2 C3 1.437(7) .
C2 C3 1.437(7) 142_554
C3 C4 1.349(8) .
C4 C5 1.441(8) .
C5 C4 1.442(8) 142_554
C5 C6 1.493(11) .
C6 C7 1.126(11) .
C7 C8 1.480(10) .
C8 C9 1.393(9) .
C8 C9 1.394(9) 142_554
C8 C13 1.410(12) 142_554
C8 C13 1.410(12) .
C9 C10 1.394(9) .
C9 C9 1.624(13) 142_554
C9 C13 2.003(12) 142_554
C10 C11 1.392(12) .
C10 C10 1.589(18) 142_554
C10 C12 2.047(13) 142_554
C11 C10 1.392(12) 142_554
C11 C12 1.417(11) 142_554
C11 C12 1.417(11) .
C11 N1 1.500(10) .
C12 C13 1.451(13) .
C12 C12 1.718(18) 142_554
C12 C10 2.047(13) 142_554
C13 C13 1.60(2) 142_554
C13 C9 2.003(12) 142_554
N1 C11 1.501(10) 36_554
N1 C11 1.501(10) 59_554
